data_7154563
loop_
_publ_author_name
'Ozeryanskii, Valery A.'
'Gorbacheva, Anastasia Yu'
'Pozharskii, Alexander F.'
'Vlasenko, Marina P.'
'Tereznikov, Alexander Yu'
'Chernov'yants, Margarita S.'

_publ_section_title
;
 The first proton sponge-based amino acids: synthesis, acid-base
 properties and some reactivity.
;
_journal_issue 31
_journal_name_full 'Organic &amp; biomolecular chemistry'
_journal_page_first 8524
_journal_page_last 8532
_journal_paper_doi 10.1039/c5ob01065a
_journal_volume 13
_journal_year 2015
_chemical_absolute_configuration ad
_chemical_formula_moiety 'C14 H17 N2 +, Br -, 2(H2 O)'
_chemical_formula_sum 'C14 H21 Br N2 O2'
_chemical_formula_weight 329.24
_chemical_name_common '1,1,3-Trimethyl-2,3-dihydro-1H-perimidin-1-ium bromide'
_chemical_name_systematic
; 
 ? 
;
_chemical_properties_physical Hygroscopic
_chemical_temperature_decomposition 441.1(10)
_space_group_IT_number 19
_symmetry_cell_setting orthorhombic
_symmetry_space_group_name_Hall 'P 2ac 2ab'
_symmetry_space_group_name_H-M 'P 21 21 21'
_atom_sites_solution_hydrogens difmap
_atom_sites_solution_primary direct
_atom_sites_solution_secondary difmap
_audit_creation_method SHELXL-97
_audit_update_record
;
2015-05-13 deposited with the CCDC.
2015-07-01 downloaded from the CCDC.
;
_cell_angle_alpha 90.00
_cell_angle_beta 90.00
_cell_angle_gamma 90.00
_cell_formula_units_Z 4
_cell_length_a 7.0938(3)
_cell_length_b 11.5502(5)
_cell_length_c 18.1965(9)
_cell_measurement_reflns_used 9960
_cell_measurement_temperature 120(2)
_cell_measurement_theta_max 30.02
_cell_measurement_theta_min 2.24
_cell_volume 1490.93(12)
_computing_cell_refinement 'SAINT (Bruker, 2009)'
_computing_data_collection 'APEX (Bruker, 2009)'
_computing_data_reduction 'SAINT (Bruker, 2009)'
_computing_molecular_graphics 'SHELXTL (Sheldrick, 2008)'
_computing_publication_material 'SHELXTL (Sheldrick, 2008) and PLATON (Spek, 2009)'
_computing_structure_refinement 'SHELXTL (Sheldrick, 2008)'
_computing_structure_solution 'SHELXTL (Sheldrick, 2008)'
_diffrn_ambient_temperature 120(2)
_diffrn_measured_fraction_theta_full 0.994
_diffrn_measured_fraction_theta_max 0.994
_diffrn_measurement_device_type 'Bruker APEX-II CCD'
_diffrn_measurement_method '\f and \w scans'
_diffrn_radiation_monochromator graphite
_diffrn_radiation_source 'sealed tube'
_diffrn_radiation_type MoK\a
_diffrn_radiation_wavelength 0.71073
_diffrn_reflns_av_R_equivalents 0.0361
_diffrn_reflns_av_sigmaI/netI 0.0341
_diffrn_reflns_limit_h_max 10
_diffrn_reflns_limit_h_min -10
_diffrn_reflns_limit_k_max 16
_diffrn_reflns_limit_k_min -16
_diffrn_reflns_limit_l_max 25
_diffrn_reflns_limit_l_min -25
_diffrn_reflns_number 25728
_diffrn_reflns_theta_full 30.19
_diffrn_reflns_theta_max 30.19
_diffrn_reflns_theta_min 2.09
_diffrn_standards_decay_% 0
_diffrn_standards_number 0
_exptl_absorpt_coefficient_mu 2.758
_exptl_absorpt_correction_T_max 0.609
_exptl_absorpt_correction_T_min 0.436
_exptl_absorpt_correction_type multi-scan
_exptl_absorpt_process_details 'SADABS-2008/1 (Bruker,2008)'
_exptl_crystal_colour 'light brown'
_exptl_crystal_density_diffrn 1.467
_exptl_crystal_density_method 'not measured'
_exptl_crystal_description prizm
_exptl_crystal_F_000 680
_exptl_crystal_preparation Luminescent
_exptl_crystal_recrystallization_method 'Re-crystallisation from solvent: Pyridine/ethanol'
_exptl_crystal_size_max 0.26
_exptl_crystal_size_mid 0.22
_exptl_crystal_size_min 0.18
_refine_diff_density_max 0.471
_refine_diff_density_min -0.243
_refine_diff_density_rms 0.054
_refine_ls_abs_structure_details 'Flack H D (1983), Acta Cryst. A39, 876-881'
_refine_ls_abs_structure_Flack 0.005(5)
_refine_ls_extinction_method none
_refine_ls_goodness_of_fit_ref 1.015
_refine_ls_hydrogen_treatment mixed
_refine_ls_matrix_type full
_refine_ls_number_parameters 191
_refine_ls_number_reflns 4383
_refine_ls_number_restraints 0
_refine_ls_restrained_S_all 1.015
_refine_ls_R_factor_all 0.0275
_refine_ls_R_factor_gt 0.0228
_refine_ls_shift/su_max 0.001
_refine_ls_shift/su_mean 0.000
_refine_ls_structure_factor_coef Fsqd
_refine_ls_weighting_details 'calc w=1/[\s^2^(Fo^2^)+(0.0207P)^2^] where P=(Fo^2^+2Fc^2^)/3'
_refine_ls_weighting_scheme calc
_refine_ls_wR_factor_gt 0.0460
_refine_ls_wR_factor_ref 0.0476
_reflns_number_gt 4051
_reflns_number_total 4383
_reflns_threshold_expression I>2\s(I)
_cod_data_source_file c5ob01065a2.cif
_cod_data_source_block s8d
_cod_depositor_comments
;
The following automatic conversions were performed:

'_chemical_melting_point' tag was changed to
'_chemical_temperature_decomposition' since the value had been given
as '167-169 deg.C (decomp.)'. '_chemical_melting_point' value
'167-169 deg.C (decomp.)' was changed to '441.1(10)' - it was
converted from degrees Celsius(C) to Kelvins(K), the average value
was taken and precision was estimated.

'_symmetry_cell_setting' value 'Orthorhombic' changed to
'orthorhombic' according to
/usr/data/users/saulius/crontab/automatic-downloads/rss-feeds/RSC/lib/dictionaries/cif_core.dic
dictionary named 'cif_core.dic' version 2.4.2 from 2011-04-26.

Automatic conversion script
Id: cif_fix_values 3271 2015-04-21 07:52:19Z andrius 

 Adding full bibliography for 7154562--7154563.cif.
;
_cod_database_code 7154563

loop_
_symmetry_equiv_pos_as_xyz
'x, y, z'
'-x+1/2, -y, z+1/2'
'-x, y+1/2, -z+1/2'
'x+1/2, -y+1/2, -z'

loop_
_atom_site_label
_atom_site_type_symbol
_atom_site_fract_x
_atom_site_fract_y
_atom_site_fract_z
_atom_site_U_iso_or_equiv
_atom_site_adp_type
_atom_site_occupancy
_atom_site_symmetry_multiplicity
_atom_site_calc_flag
_atom_site_refinement_flags
Br1 Br 0.28414(2) 0.646347(14) 0.691760(9) 0.02122(4) Uani 1 1 d .
N1 N -0.19879(18) 0.77461(10) 0.79270(6) 0.0159(3) Uani 1 1 d .
N2 N -0.2310(2) 0.57614(12) 0.83226(8) 0.0233(3) Uani 1 1 d .
C1 C -0.0340(2) 0.78633(14) 0.84327(8) 0.0152(3) Uani 1 1 d .
C2 C 0.0227(2) 0.68649(14) 0.88294(8) 0.0155(3) Uani 1 1 d .
C3 C -0.0768(2) 0.57901(14) 0.87967(9) 0.0182(3) Uani 1 1 d .
C4 C -0.0246(3) 0.48872(15) 0.92437(9) 0.0235(3) Uani 1 1 d .
H4A H -0.0949 0.4187 0.9240 0.028 Uiso 1 1 calc R
C5 C 0.1337(3) 0.49997(16) 0.97087(10) 0.0267(4) Uani 1 1 d .
H5A H 0.1716 0.4359 1.0001 0.032 Uiso 1 1 calc R
C6 C 0.2334(3) 0.60060(16) 0.97472(8) 0.0248(4) Uani 1 1 d .
H6A H 0.3406 0.6055 1.0059 0.030 Uiso 1 1 calc R
C7 C 0.1781(2) 0.69808(15) 0.93249(8) 0.0190(3) Uani 1 1 d .
C8 C 0.2645(2) 0.80778(15) 0.94018(8) 0.0217(3) Uani 1 1 d .
H8A H 0.3687 0.8159 0.9725 0.026 Uiso 1 1 calc R
C9 C 0.2018(3) 0.90235(15) 0.90226(9) 0.0234(3) Uani 1 1 d .
H9A H 0.2604 0.9755 0.9093 0.028 Uiso 1 1 calc R
C10 C 0.0497(2) 0.89135(14) 0.85267(9) 0.0196(3) Uani 1 1 d .
H10A H 0.0061 0.9568 0.8260 0.024 Uiso 1 1 calc R
C11 C -0.1722(2) 0.84396(15) 0.72331(8) 0.0215(3) Uani 1 1 d .
H11A H -0.1850 0.9266 0.7344 0.032 Uiso 1 1 calc R
H11B H -0.2680 0.8214 0.6872 0.032 Uiso 1 1 calc R
H11C H -0.0465 0.8290 0.7032 0.032 Uiso 1 1 calc R
C12 C -0.3754(2) 0.81091(16) 0.83145(9) 0.0212(4) Uani 1 1 d .
H12A H -0.3666 0.8930 0.8447 0.032 Uiso 1 1 calc R
H12B H -0.3914 0.7644 0.8760 0.032 Uiso 1 1 calc R
H12C H -0.4838 0.7992 0.7989 0.032 Uiso 1 1 calc R
C13 C -0.2137(2) 0.64782(13) 0.76897(8) 0.0200(3) Uani 1 1 d .
H13A H -0.3250 0.6374 0.7368 0.024 Uiso 1 1 calc R
H13B H -0.0999 0.6256 0.7408 0.024 Uiso 1 1 calc R
C14 C -0.3663(3) 0.48247(17) 0.83400(12) 0.0348(5) Uani 1 1 d .
H14A H -0.4062 0.4688 0.8848 0.052 Uiso 1 1 calc R
H14B H -0.3081 0.4121 0.8143 0.052 Uiso 1 1 calc R
H14C H -0.4761 0.5031 0.8041 0.052 Uiso 1 1 calc R
O1 O 0.6272(2) 0.71819(14) 0.57645(8) 0.0340(3) Uani 1 1 d .
H1A H 0.542(3) 0.6986(19) 0.6001(12) 0.034(6) Uiso 1 1 d .
H2A H 1.058(3) 0.667(2) 0.5847(13) 0.043(7) Uiso 1 1 d .
O2 O 0.9982(2) 0.66752(15) 0.54507(8) 0.0373(4) Uani 1 1 d .
H1B H 0.587(3) 0.758(2) 0.5383(13) 0.042(7) Uiso 1 1 d .
H2B H 0.909(4) 0.680(2) 0.5587(13) 0.036(7) Uiso 1 1 d .

loop_
_atom_site_aniso_label
_atom_site_aniso_U_11
_atom_site_aniso_U_22
_atom_site_aniso_U_33
_atom_site_aniso_U_23
_atom_site_aniso_U_13
_atom_site_aniso_U_12
Br1 0.01587(6) 0.02143(7) 0.02636(7) 0.00179(7) -0.00015(6) -0.00145(6)
N1 0.0143(6) 0.0164(6) 0.0170(6) -0.0023(4) -0.0024(5) 0.0015(5)
N2 0.0240(7) 0.0165(6) 0.0294(7) 0.0018(5) -0.0055(6) -0.0043(6)
C1 0.0117(7) 0.0198(8) 0.0140(7) -0.0027(6) -0.0002(5) 0.0004(6)
C2 0.0129(7) 0.0201(8) 0.0135(7) -0.0012(6) 0.0005(5) 0.0031(5)
C3 0.0180(7) 0.0181(8) 0.0185(7) -0.0015(6) 0.0011(6) 0.0021(6)
C4 0.0274(8) 0.0200(8) 0.0232(8) 0.0013(7) 0.0038(7) 0.0049(7)
C5 0.0312(9) 0.0274(10) 0.0216(8) 0.0041(7) -0.0008(7) 0.0137(8)
C6 0.0210(8) 0.0366(9) 0.0167(7) -0.0007(6) -0.0027(6) 0.0102(7)
C7 0.0131(7) 0.0300(9) 0.0138(7) -0.0031(6) 0.0014(5) 0.0044(6)
C8 0.0121(7) 0.0344(9) 0.0184(7) -0.0061(6) -0.0009(6) -0.0003(6)
C9 0.0176(7) 0.0271(8) 0.0254(8) -0.0081(6) 0.0014(7) -0.0059(7)
C10 0.0177(7) 0.0191(8) 0.0220(8) -0.0010(6) 0.0004(6) 0.0002(6)
C11 0.0251(8) 0.0215(8) 0.0178(7) 0.0023(7) -0.0010(6) 0.0033(7)
C12 0.0141(7) 0.0263(8) 0.0232(8) -0.0030(7) 0.0004(6) 0.0032(6)
C13 0.0196(6) 0.0175(7) 0.0229(7) -0.0049(6) -0.0054(6) 0.0013(8)
C14 0.0273(9) 0.0252(10) 0.0521(12) 0.0034(9) -0.0087(9) -0.0083(8)
O1 0.0200(7) 0.0558(10) 0.0262(7) 0.0069(7) 0.0012(6) -0.0023(6)
O2 0.0268(7) 0.0570(11) 0.0279(7) 0.0104(7) 0.0041(6) 0.0111(7)

loop_
_atom_type_symbol
_atom_type_description
_atom_type_scat_dispersion_real
_atom_type_scat_dispersion_imag
_atom_type_scat_source
C C 0.0033 0.0016 'International Tables Vol C Tables 4.2.6.8 and 6.1.1.4'
H H 0.0000 0.0000 'International Tables Vol C Tables 4.2.6.8 and 6.1.1.4'
N N 0.0061 0.0033 'International Tables Vol C Tables 4.2.6.8 and 6.1.1.4'
O O 0.0106 0.0060 'International Tables Vol C Tables 4.2.6.8 and 6.1.1.4'
Br Br -0.2901 2.4595 'International Tables Vol C Tables 4.2.6.8 and 6.1.1.4'

loop_
_geom_angle_atom_site_label_1
_geom_angle_atom_site_label_2
_geom_angle_atom_site_label_3
_geom_angle
C1 N1 C12 109.84(11)
C1 N1 C11 111.72(12)
C12 N1 C11 110.50(12)
C1 N1 C13 108.33(11)
C12 N1 C13 110.06(13)
C11 N1 C13 106.31(11)
C3 N2 C13 114.77(13)
C3 N2 C14 121.67(15)
C13 N2 C14 120.66(15)
C10 C1 C2 122.45(14)
C10 C1 N1 119.97(14)
C2 C1 N1 117.49(13)
C1 C2 C3 123.01(13)
C1 C2 C7 117.59(15)
C3 C2 C7 119.22(14)
C4 C3 N2 124.08(15)
C4 C3 C2 120.10(15)
N2 C3 C2 115.73(13)
C3 C4 C5 119.97(17)
C3 C4 H4A 120.0
C5 C4 H4A 120.0
C6 C5 C4 121.48(16)
C6 C5 H5A 119.3
C4 C5 H5A 119.3
C5 C6 C7 120.38(16)
C5 C6 H6A 119.8
C7 C6 H6A 119.8
C8 C7 C6 122.52(15)
C8 C7 C2 118.69(15)
C6 C7 C2 118.71(16)
C9 C8 C7 121.68(15)
C9 C8 H8A 119.2
C7 C8 H8A 119.2
C8 C9 C10 119.96(15)
C8 C9 H9A 120.0
C10 C9 H9A 120.0
C1 C10 C9 119.59(15)
C1 C10 H10A 120.2
C9 C10 H10A 120.2
N1 C11 H11A 109.5
N1 C11 H11B 109.5
H11A C11 H11B 109.5
N1 C11 H11C 109.5
H11A C11 H11C 109.5
H11B C11 H11C 109.5
N1 C12 H12A 109.5
N1 C12 H12B 109.5
H12A C12 H12B 109.5
N1 C12 H12C 109.5
H12A C12 H12C 109.5
H12B C12 H12C 109.5
N2 C13 N1 109.53(11)
N2 C13 H13A 109.8
N1 C13 H13A 109.8
N2 C13 H13B 109.8
N1 C13 H13B 109.8
H13A C13 H13B 108.2
N2 C14 H14A 109.5
N2 C14 H14B 109.5
H14A C14 H14B 109.5
N2 C14 H14C 109.5
H14A C14 H14C 109.5
H14B C14 H14C 109.5
H1A O1 H1B 109(2)
H2A O2 H2B 99(2)

loop_
_geom_bond_atom_site_label_1
_geom_bond_atom_site_label_2
_geom_bond_distance
N1 C1 1.4937(19)
N1 C12 1.498(2)
N1 C11 1.5071(19)
N1 C13 1.5304(19)
N2 C3 1.393(2)
N2 C13 1.424(2)
N2 C14 1.446(2)
C1 C10 1.361(2)
C1 C2 1.419(2)
C2 C3 1.429(2)
C2 C7 1.430(2)
C3 C4 1.374(2)
C4 C5 1.412(3)
C4 H4A 0.9500
C5 C6 1.362(3)
C5 H5A 0.9500
C6 C7 1.419(2)
C6 H6A 0.9500
C7 C8 1.414(2)
C8 C9 1.366(2)
C8 H8A 0.9500
C9 C10 1.412(2)
C9 H9A 0.9500
C10 H10A 0.9500
C11 H11A 0.9800
C11 H11B 0.9800
C11 H11C 0.9800
C12 H12A 0.9800
C12 H12B 0.9800
C12 H12C 0.9800
C13 H13A 0.9900
C13 H13B 0.9900
C14 H14A 0.9800
C14 H14B 0.9800
C14 H14C 0.9800
O1 H1A 0.78(2)
O1 H1B 0.88(2)
O2 H2A 0.83(2)
O2 H2B 0.69(3)

loop_
_geom_hbond_atom_site_label_D
_geom_hbond_atom_site_label_H
_geom_hbond_atom_site_label_A
_geom_hbond_site_symmetry_A
_geom_hbond_distance_DH
_geom_hbond_distance_HA
_geom_hbond_distance_DA
_geom_hbond_angle_DHA
O1 H1A Br1 1_555 0.78(2) 2.55(2) 3.319(2) 173(2)
O2 H2A Br1 1_655 0.84(2) 2.54(2) 3.361(2) 170(2)
O1 H1B O2 4_466 0.88(2) 1.85(2) 2.733(2) 176(2)
O2 H2B O1 1_555 0.69(3) 2.07(3) 2.756(3) 168(3)

loop_
_geom_torsion_atom_site_label_1
_geom_torsion_atom_site_label_2
_geom_torsion_atom_site_label_3
_geom_torsion_atom_site_label_4
_geom_torsion
C12 N1 C1 C10 -82.02(18)
C11 N1 C1 C10 40.97(19)
C13 N1 C1 C10 157.74(14)
C12 N1 C1 C2 94.71(16)
C11 N1 C1 C2 -142.31(13)
C13 N1 C1 C2 -25.53(17)
C10 C1 C2 C3 172.92(15)
N1 C1 C2 C3 -3.7(2)
C10 C1 C2 C7 -2.1(2)
N1 C1 C2 C7 -178.78(13)
C13 N2 C3 C4 -151.75(15)
C14 N2 C3 C4 9.1(3)
C13 N2 C3 C2 31.68(19)
C14 N2 C3 C2 -167.46(16)
C1 C2 C3 C4 -174.20(15)
C7 C2 C3 C4 0.8(2)
C1 C2 C3 N2 2.5(2)
C7 C2 C3 N2 177.50(14)
N2 C3 C4 C5 -179.73(16)
C2 C3 C4 C5 -3.3(2)
C3 C4 C5 C6 2.5(3)
C4 C5 C6 C7 1.0(3)
C5 C6 C7 C8 173.27(16)
C5 C6 C7 C2 -3.5(2)
C1 C2 C7 C8 1.0(2)
C3 C2 C7 C8 -174.29(14)
C1 C2 C7 C6 177.84(14)
C3 C2 C7 C6 2.6(2)
C6 C7 C8 C9 -175.97(15)
C2 C7 C8 C9 0.8(2)
C7 C8 C9 C10 -1.4(2)
C2 C1 C10 C9 1.5(2)
N1 C1 C10 C9 178.09(14)
C8 C9 C10 C1 0.3(2)
C3 N2 C13 N1 -62.76(17)
C14 N2 C13 N1 136.17(16)
C1 N1 C13 N2 57.32(16)
C12 N1 C13 N2 -62.78(16)
C11 N1 C13 N2 177.53(13)
